data_7235979
loop_
_publ_author_name
'Mei, Qunbo'
'Weng, Jiena'
'Xu, Zhijie'
'Tong, Bihai'
'Hua, Qingfang'
'Shi, Yujie'
'Song, Juan'
'Huang, Wei'

_publ_section_title
;
 Novel phosphorescent iridium(iii) complexes containing 2-thienyl
 quinazoline ligands: synthesis, photophysical properties and theoretical
 calculations
;
_journal_issue 118
_journal_name_full 'RSC Advances'
_journal_page_first 97841
_journal_paper_doi 10.1039/C5RA17437F
_journal_volume 5
_journal_year 2015
_chemical_formula_sum 'C54 H36 Ir N7 O2 S2'
_chemical_formula_weight 1071.22
_space_group_IT_number 14
_space_group_name_Hall '-P 2yn'
_space_group_name_H-M_alt 'P 1 21/n 1'
_symmetry_cell_setting monoclinic
_symmetry_space_group_name_H-M 'P 1 21/n 1'
_atom_sites_solution_hydrogens geom
_atom_sites_solution_primary direct
_atom_sites_solution_secondary difmap
_audit_block_doi 10.5517/cc1j21tg
_audit_creation_method SHELXL-97
_audit_update_record
;
2015-05-21 deposited with the CCDC.
2015-11-17 downloaded from the CCDC.
;
_cell_angle_alpha 90.00
_cell_angle_beta 94.332(4)
_cell_angle_gamma 90.00
_cell_formula_units_Z 4
_cell_length_a 14.908(3)
_cell_length_b 14.425(3)
_cell_length_c 23.345(5)
_cell_measurement_reflns_used 7773
_cell_measurement_temperature 296(2)
_cell_measurement_theta_max 24.81
_cell_measurement_theta_min 2.25
_cell_volume 5006.0(18)
_computing_cell_refinement 'Bruker SMART'
_computing_data_collection 'Bruker SMART'
_computing_data_reduction 'Bruker SAINT'
_computing_molecular_graphics 'Bruker SHELXTL'
_computing_publication_material 'Bruker SHELXTL'
_computing_structure_refinement 'SHELXL-97 (Sheldrick, 1997)'
_computing_structure_solution 'SHELXS-97 (Sheldrick, 1990)'
_diffrn_ambient_temperature 296(2)
_diffrn_measured_fraction_theta_full 1.000
_diffrn_measured_fraction_theta_max 1.000
_diffrn_measurement_device_type 'CCD area detector'
_diffrn_measurement_method 'phi and omega scans'
_diffrn_radiation_monochromator graphite
_diffrn_radiation_source 'fine-focus sealed tube'
_diffrn_radiation_type MoK\a
_diffrn_radiation_wavelength 0.71073
_diffrn_reflns_av_R_equivalents 0.0382
_diffrn_reflns_av_sigmaI/netI 0.0407
_diffrn_reflns_limit_h_max 12
_diffrn_reflns_limit_h_min -17
_diffrn_reflns_limit_k_max 17
_diffrn_reflns_limit_k_min -17
_diffrn_reflns_limit_l_max 27
_diffrn_reflns_limit_l_min -27
_diffrn_reflns_number 27285
_diffrn_reflns_theta_full 25.01
_diffrn_reflns_theta_max 25.01
_diffrn_reflns_theta_min 1.57
_exptl_absorpt_coefficient_mu 2.798
_exptl_absorpt_correction_T_max 0.5781
_exptl_absorpt_correction_T_min 0.5299
_exptl_absorpt_correction_type multi-scan
_exptl_absorpt_process_details sadabs
_exptl_crystal_colour red
_exptl_crystal_density_diffrn 1.421
_exptl_crystal_density_method 'not measured'
_exptl_crystal_description block
_exptl_crystal_F_000 2136
_exptl_crystal_size_max 0.26
_exptl_crystal_size_mid 0.24
_exptl_crystal_size_min 0.22
_platon_squeeze_details
;
;
_refine_diff_density_max 1.031
_refine_diff_density_min -0.526
_refine_diff_density_rms 0.075
_refine_ls_extinction_method none
_refine_ls_goodness_of_fit_ref 1.017
_refine_ls_hydrogen_treatment mixed
_refine_ls_matrix_type full
_refine_ls_number_parameters 595
_refine_ls_number_reflns 8827
_refine_ls_number_restraints 48
_refine_ls_restrained_S_all 1.060
_refine_ls_R_factor_all 0.0412
_refine_ls_R_factor_gt 0.0293
_refine_ls_shift/su_max 0.003
_refine_ls_shift/su_mean 0.000
_refine_ls_structure_factor_coef Fsqd
_refine_ls_weighting_details 'calc w=1/[\s^2^(Fo^2^)+(0.0371P)^2^+0.0000P] where P=(Fo^2^+2Fc^2^)/3'
_refine_ls_weighting_scheme calc
_refine_ls_wR_factor_gt 0.0691
_refine_ls_wR_factor_ref 0.0722
_reflns_number_gt 6894
_reflns_number_total 8827
_reflns_threshold_expression >2sigma(I)
_cod_data_source_file c5ra17437f2.cif
_cod_data_source_block 1
_cod_depositor_comments
;
The following automatic conversions were performed:

data item '_symmetry_cell_setting' value 'Monoclinic' was changed to
'monoclinic' in accordance with the
/home/saulius/struct/COD-crude-data/automatic-downloads/DataCite-retrospective/RSC/depositions/lib/dictionaries/cif_core.dic
dictionary named 'cif_core.dic' version 2.4.2 last updated on
2011-04-26.

Automatic conversion script
Id: cif_fix_values 6909 2019-04-08 15:41:33Z antanas 
;
_cod_original_cell_volume 5005.8(19)
_cod_original_sg_symbol_H-M 'P2(1)/n  '
_cod_database_code 7235979

loop_
_symmetry_equiv_pos_as_xyz
'x, y, z'
'-x+1/2, y+1/2, -z+1/2'
'-x, -y, -z'
'x-1/2, -y-1/2, z-1/2'

loop_
_atom_site_label
_atom_site_type_symbol
_atom_site_fract_x
_atom_site_fract_y
_atom_site_fract_z
_atom_site_U_iso_or_equiv
_atom_site_adp_type
_atom_site_occupancy
_atom_site_symmetry_multiplicity
_atom_site_calc_flag
_atom_site_refinement_flags
C1 C 0.5374(4) 0.2076(3) 0.54349(18) 0.0556(13) Uani 1 1 d .
C2 C 0.5856(4) 0.2383(3) 0.5927(2) 0.0744(16) Uani 1 1 d .
H2 H 0.6474 0.2294 0.5979 0.089 Uiso 1 1 calc R
C3 C 0.5395(6) 0.2829(4) 0.6343(2) 0.091(2) Uani 1 1 d .
H3 H 0.5706 0.3041 0.6678 0.109 Uiso 1 1 calc R
C4 C 0.4499(6) 0.2954(4) 0.6263(3) 0.098(2) Uani 1 1 d .
H4 H 0.4200 0.3259 0.6544 0.117 Uiso 1 1 calc R
C5 C 0.4018(5) 0.2645(4) 0.5780(3) 0.0883(18) Uani 1 1 d .
H5 H 0.3399 0.2734 0.5730 0.106 Uiso 1 1 calc R
C6 C 0.4467(4) 0.2201(4) 0.5370(2) 0.0689(14) Uani 1 1 d .
H6 H 0.4147 0.1980 0.5041 0.083 Uiso 1 1 calc R
C7 C 0.6066(3) 0.0220(3) 0.55681(19) 0.0582(12) Uani 1 1 d .
H7 H 0.5526 0.0332 0.5730 0.070 Uiso 1 1 calc R
C8 C 0.6589(4) -0.0525(3) 0.5751(2) 0.0684(15) Uani 1 1 d .
H8 H 0.6410 -0.0902 0.6045 0.082 Uiso 1 1 calc R
C9 C 0.7362(4) -0.0712(4) 0.5505(3) 0.0857(18) Uani 1 1 d .
H9 H 0.7711 -0.1220 0.5625 0.103 Uiso 1 1 calc R
C10 C 0.7625(4) -0.0147(5) 0.5081(3) 0.101(2) Uani 1 1 d .
H10 H 0.8157 -0.0272 0.4911 0.121 Uiso 1 1 calc R
C11 C 0.7116(4) 0.0596(4) 0.4902(2) 0.0829(18) Uani 1 1 d .
H11 H 0.7299 0.0973 0.4609 0.100 Uiso 1 1 calc R
C12 C 0.6335(3) 0.0790(3) 0.51532(18) 0.0536(12) Uani 1 1 d .
C13 C 0.5615(3) 0.1816(3) 0.44169(17) 0.0463(11) Uani 1 1 d .
C14 C 0.5364(3) 0.1246(3) 0.35037(16) 0.0397(10) Uani 1 1 d .
C15 C 0.5152(3) 0.2821(3) 0.36220(16) 0.0383(9) Uani 1 1 d .
C16 C 0.5434(3) 0.2738(3) 0.42081(16) 0.0404(10) Uani 1 1 d .
C17 C 0.5570(3) 0.3541(3) 0.45346(17) 0.0500(11) Uani 1 1 d .
H17 H 0.5750 0.3491 0.4924 0.060 Uiso 1 1 calc R
C18 C 0.5447(3) 0.4390(3) 0.42983(18) 0.0532(12) Uani 1 1 d .
H18 H 0.5552 0.4919 0.4521 0.064 Uiso 1 1 calc R
C19 C 0.5163(3) 0.4468(3) 0.37188(18) 0.0508(11) Uani 1 1 d .
H19 H 0.5074 0.5053 0.3557 0.061 Uiso 1 1 calc R
C20 C 0.5013(3) 0.3707(3) 0.33876(17) 0.0446(10) Uani 1 1 d .
H20 H 0.4818 0.3773 0.3002 0.054 Uiso 1 1 calc R
C21 C 0.5379(3) 0.0513(3) 0.30952(17) 0.0434(10) Uani 1 1 d .
C22 C 0.5123(3) 0.0700(3) 0.25342(16) 0.0408(9) Uani 1 1 d .
C23 C 0.5218(3) -0.0111(3) 0.21960(19) 0.0525(11) Uani 1 1 d .
H23 H 0.5084 -0.0133 0.1801 0.063 Uiso 1 1 calc R
C24 C 0.5520(3) -0.0840(3) 0.25106(19) 0.0616(13) Uani 1 1 d .
H24 H 0.5613 -0.1421 0.2353 0.074 Uiso 1 1 calc R
C25 C 0.2939(4) 0.1169(5) -0.1054(2) 0.0845(18) Uani 1 1 d .
H25 H 0.2735 0.1762 -0.1151 0.101 Uiso 1 1 calc R
C26 C 0.2650(5) 0.0404(7) -0.1383(2) 0.109(3) Uani 1 1 d .
H26 H 0.2253 0.0496 -0.1705 0.131 Uiso 1 1 calc R
C27 C 0.2927(5) -0.0456(6) -0.1251(3) 0.113(3) Uani 1 1 d U
H27 H 0.2713 -0.0952 -0.1477 0.135 Uiso 1 1 calc R
C28 C 0.3513(5) -0.0610(5) -0.0795(3) 0.110(2) Uani 1 1 d U
H28 H 0.3705 -0.1209 -0.0702 0.132 Uiso 1 1 calc R
C29 C 0.3827(4) 0.0140(6) -0.0463(2) 0.097(2) Uani 1 1 d .
H29 H 0.4246 0.0038 -0.0154 0.116 Uiso 1 1 calc R
C30 C 0.3536(4) 0.1026(5) -0.0580(2) 0.0744(16) Uani 1 1 d .
C31 C 0.4947(6) 0.2133(7) -0.0904(3) 0.157(4) Uani 1 1 d U
H31 H 0.5011 0.1512 -0.0998 0.189 Uiso 1 1 calc R
C32 C 0.5440(8) 0.2876(9) -0.1173(4) 0.186(4) Uani 1 1 d U
H32 H 0.5868 0.2733 -0.1429 0.224 Uiso 1 1 calc R
C33 C 0.5262(7) 0.3800(9) -0.1040(4) 0.163(4) Uani 1 1 d U
H33 H 0.5513 0.4257 -0.1260 0.195 Uiso 1 1 calc R
C34 C 0.4762(6) 0.4075(7) -0.0626(4) 0.141(3) Uani 1 1 d U
H34 H 0.4718 0.4693 -0.0518 0.169 Uiso 1 1 calc R
C35 C 0.4303(5) 0.3357(6) -0.0363(3) 0.104(2) Uani 1 1 d U
H35 H 0.3926 0.3519 -0.0079 0.125 Uiso 1 1 calc R
C36 C 0.4376(4) 0.2435(6) -0.0496(2) 0.093(2) Uani 1 1 d U
C37 C 0.3940(3) 0.1721(3) 0.03643(17) 0.0531(12) Uani 1 1 d .
C38 C 0.4720(3) 0.2157(3) 0.11971(16) 0.0409(10) Uani 1 1 d .
C39 C 0.3477(3) 0.1236(3) 0.12827(16) 0.0439(10) Uani 1 1 d .
C40 C 0.3298(3) 0.1234(3) 0.06827(16) 0.0515(12) Uani 1 1 d .
C41 C 0.2512(3) 0.0798(4) 0.04426(19) 0.0704(15) Uani 1 1 d .
H41 H 0.2363 0.0837 0.0049 0.085 Uiso 1 1 calc R
C42 C 0.1976(4) 0.0326(5) 0.0775(2) 0.092(2) Uani 1 1 d .
H42 H 0.1454 0.0049 0.0612 0.111 Uiso 1 1 calc R
C43 C 0.2201(3) 0.0247(4) 0.1371(2) 0.0824(18) Uani 1 1 d .
H43 H 0.1857 -0.0126 0.1595 0.099 Uiso 1 1 calc R
C44 C 0.2914(3) 0.0714(3) 0.16145(18) 0.0587(13) Uani 1 1 d .
H44 H 0.3036 0.0691 0.2011 0.070 Uiso 1 1 calc R
C45 C 0.5472(3) 0.2592(3) 0.14988(17) 0.0443(10) Uani 1 1 d .
C46 C 0.5564(3) 0.2516(3) 0.20834(16) 0.0432(10) Uani 1 1 d .
C47 C 0.6382(3) 0.2941(3) 0.2295(2) 0.0591(13) Uani 1 1 d .
H47 H 0.6577 0.2963 0.2683 0.071 Uiso 1 1 calc R
C48 C 0.6845(4) 0.3308(4) 0.1880(2) 0.0776(16) Uani 1 1 d .
H48 H 0.7394 0.3609 0.1953 0.093 Uiso 1 1 calc R
C49 C 0.3701(3) 0.3860(3) 0.20480(18) 0.0530(11) Uani 1 1 d .
H49 H 0.4261 0.3999 0.1920 0.064 Uiso 1 1 calc R
C50 C 0.3007(4) 0.4487(3) 0.1938(2) 0.0658(14) Uani 1 1 d .
H50 H 0.3103 0.5038 0.1745 0.079 Uiso 1 1 calc R
C51 C 0.2189(4) 0.4285(3) 0.2117(2) 0.0630(13) Uani 1 1 d .
H51 H 0.1709 0.4691 0.2045 0.076 Uiso 1 1 calc R
C52 C 0.2079(3) 0.3476(3) 0.24061(19) 0.0579(12) Uani 1 1 d .
H52 H 0.1521 0.3322 0.2533 0.069 Uiso 1 1 calc R
C53 C 0.2799(3) 0.2888(3) 0.25076(17) 0.0435(10) Uani 1 1 d .
C54 C 0.2708(3) 0.1968(3) 0.28165(18) 0.0476(11) Uani 1 1 d .
Ir1 Ir 0.453920(10) 0.192914(10) 0.242136(6) 0.03483(6) Uani 1 1 d .
N1 N 0.4180(2) 0.1718(2) 0.15496(13) 0.0376(8) Uani 1 1 d .
N2 N 0.4621(2) 0.2152(2) 0.06224(13) 0.0476(9) Uani 1 1 d .
N7 N 0.3603(2) 0.3075(2) 0.23262(13) 0.0393(8) Uani 1 1 d .
N3 N 0.3866(3) 0.1769(3) -0.02255(15) 0.0687(12) Uani 1 1 d .
N4 N 0.5062(2) 0.2053(2) 0.32711(13) 0.0376(8) Uani 1 1 d .
N5 N 0.5627(2) 0.1107(2) 0.40609(14) 0.0469(9) Uani 1 1 d .
N6 N 0.5832(3) 0.1617(3) 0.49912(14) 0.0527(10) Uani 1 1 d .
O1 O 0.33856(19) 0.14354(18) 0.28198(10) 0.0404(6) Uani 1 1 d .
O2 O 0.2006(3) 0.1804(2) 0.30262(18) 0.0838(12) Uani 1 1 d .
S1 S 0.57219(9) -0.06101(7) 0.32265(5) 0.0592(3) Uani 1 1 d .
S2 S 0.63361(9) 0.31707(9) 0.12043(6) 0.0676(4) Uani 1 1 d .

loop_
_atom_site_aniso_label
_atom_site_aniso_U_11
_atom_site_aniso_U_22
_atom_site_aniso_U_33
_atom_site_aniso_U_23
_atom_site_aniso_U_13
_atom_site_aniso_U_12
C1 0.081(4) 0.047(3) 0.039(2) 0.003(2) 0.001(2) 0.000(3)
C2 0.112(5) 0.061(3) 0.049(3) 0.004(3) -0.004(3) -0.010(3)
C3 0.176(8) 0.048(3) 0.048(3) -0.011(2) 0.008(4) -0.010(4)
C4 0.156(8) 0.052(4) 0.091(5) -0.002(3) 0.054(5) 0.012(4)
C5 0.107(5) 0.076(4) 0.085(4) -0.009(3) 0.036(4) 0.004(4)
C6 0.076(4) 0.065(3) 0.066(3) -0.006(3) 0.015(3) 0.001(3)
C7 0.066(3) 0.055(3) 0.053(3) 0.002(2) 0.001(2) 0.003(3)
C8 0.092(4) 0.054(3) 0.057(3) 0.004(2) -0.011(3) 0.005(3)
C9 0.078(4) 0.091(4) 0.085(4) 0.010(3) -0.016(3) 0.029(4)
C10 0.064(4) 0.146(6) 0.094(5) 0.028(4) 0.015(3) 0.036(4)
C11 0.065(4) 0.113(5) 0.070(3) 0.036(3) 0.006(3) 0.028(4)
C12 0.055(3) 0.064(3) 0.040(2) 0.002(2) -0.011(2) 0.012(3)
C13 0.044(3) 0.058(3) 0.036(2) -0.002(2) -0.0031(18) 0.003(2)
C14 0.043(3) 0.038(2) 0.037(2) 0.0043(18) -0.0029(18) 0.0065(19)
C15 0.039(2) 0.038(2) 0.037(2) -0.0047(17) -0.0009(17) 0.0009(18)
C16 0.039(3) 0.043(2) 0.038(2) 0.0011(18) -0.0017(18) 0.0042(19)
C17 0.056(3) 0.055(3) 0.038(2) -0.005(2) -0.003(2) -0.004(2)
C18 0.065(3) 0.043(3) 0.050(3) -0.011(2) -0.002(2) -0.007(2)
C19 0.060(3) 0.035(2) 0.057(3) -0.001(2) 0.000(2) -0.001(2)
C20 0.052(3) 0.038(2) 0.042(2) 0.0018(19) -0.0042(19) -0.001(2)
C21 0.046(3) 0.035(2) 0.048(2) -0.0040(18) -0.0016(19) 0.008(2)
C22 0.042(2) 0.040(2) 0.040(2) -0.0049(18) 0.0051(18) 0.002(2)
C23 0.061(3) 0.046(3) 0.050(3) -0.007(2) 0.005(2) 0.003(2)
C24 0.072(4) 0.047(3) 0.066(3) -0.014(2) 0.005(3) 0.018(3)
C25 0.075(4) 0.132(5) 0.045(3) -0.001(3) -0.003(3) -0.017(4)
C26 0.087(5) 0.196(8) 0.043(3) -0.017(5) -0.005(3) -0.045(6)
C27 0.100(5) 0.145(6) 0.093(5) -0.048(5) 0.007(4) -0.014(5)
C28 0.089(5) 0.129(5) 0.113(5) -0.046(4) 0.004(4) 0.022(4)
C29 0.050(4) 0.172(7) 0.067(4) -0.038(4) 0.002(3) 0.018(4)
C30 0.049(3) 0.128(5) 0.047(3) -0.013(3) 0.012(2) -0.010(4)
C31 0.142(6) 0.220(8) 0.121(5) -0.042(5) 0.079(5) -0.081(6)
C32 0.181(8) 0.269(9) 0.121(6) 0.000(7) 0.085(6) -0.054(8)
C33 0.147(7) 0.224(8) 0.119(6) 0.046(6) 0.022(5) -0.066(7)
C34 0.135(6) 0.176(7) 0.107(5) 0.049(5) -0.024(5) -0.053(6)
C35 0.090(5) 0.145(5) 0.075(4) 0.052(4) -0.010(3) -0.032(4)
C36 0.074(4) 0.159(6) 0.047(3) 0.001(4) 0.002(3) -0.047(4)
C37 0.040(3) 0.083(3) 0.037(2) -0.004(2) 0.0052(19) -0.003(2)
C38 0.039(3) 0.046(2) 0.038(2) 0.0022(18) 0.0051(18) 0.002(2)
C39 0.033(2) 0.061(3) 0.038(2) -0.002(2) 0.0043(18) 0.002(2)
C40 0.036(3) 0.085(3) 0.034(2) -0.004(2) 0.0023(18) -0.003(2)
C41 0.048(3) 0.122(5) 0.042(3) -0.011(3) 0.004(2) -0.017(3)
C42 0.061(4) 0.164(6) 0.051(3) -0.027(3) 0.005(3) -0.050(4)
C43 0.062(4) 0.133(5) 0.053(3) -0.007(3) 0.012(3) -0.047(4)
C44 0.051(3) 0.085(3) 0.040(2) -0.002(2) -0.001(2) -0.025(3)
C45 0.043(3) 0.047(2) 0.043(2) 0.0055(19) 0.0053(19) -0.006(2)
C46 0.041(3) 0.045(2) 0.042(2) -0.0004(19) -0.0066(18) 0.000(2)
C47 0.055(3) 0.066(3) 0.055(3) -0.003(2) -0.005(2) -0.018(3)
C48 0.056(3) 0.099(4) 0.077(4) -0.012(3) 0.005(3) -0.038(3)
C49 0.059(3) 0.043(2) 0.056(3) 0.010(2) 0.003(2) 0.000(2)
C50 0.089(4) 0.043(3) 0.063(3) 0.015(2) -0.005(3) 0.009(3)
C51 0.070(4) 0.048(3) 0.069(3) 0.006(2) -0.005(3) 0.021(3)
C52 0.051(3) 0.059(3) 0.064(3) -0.006(2) 0.007(2) 0.015(3)
C53 0.045(3) 0.041(2) 0.045(2) -0.0007(18) 0.0018(19) 0.005(2)
C54 0.052(3) 0.042(2) 0.049(3) 0.002(2) 0.010(2) 0.000(2)
Ir1 0.03802(10) 0.03287(9) 0.03310(9) 0.00058(7) -0.00056(6) 0.00045(8)
N1 0.038(2) 0.0398(18) 0.0349(17) -0.0027(14) 0.0036(15) -0.0035(16)
N2 0.043(2) 0.065(2) 0.0354(19) 0.0037(16) 0.0032(16) -0.0059(18)
N7 0.045(2) 0.0338(17) 0.0385(18) 0.0030(15) -0.0022(15) -0.0028(17)
N3 0.064(3) 0.111(3) 0.032(2) -0.008(2) 0.0094(18) -0.026(3)
N4 0.041(2) 0.0355(18) 0.0360(17) 0.0018(14) -0.0025(14) 0.0014(16)
N5 0.053(2) 0.046(2) 0.0400(19) 0.0012(16) -0.0078(16) 0.0099(18)
N6 0.062(3) 0.061(2) 0.0338(19) 0.0043(17) -0.0048(17) 0.009(2)
O1 0.0463(18) 0.0375(15) 0.0378(14) 0.0032(12) 0.0054(12) 0.0023(14)
O2 0.065(2) 0.070(2) 0.124(3) 0.018(2) 0.054(2) 0.0104(19)
S1 0.0734(9) 0.0405(6) 0.0630(7) 0.0028(5) -0.0003(6) 0.0191(6)
S2 0.0639(9) 0.0785(9) 0.0617(8) 0.0036(6) 0.0129(6) -0.0282(7)

loop_
_atom_type_symbol
_atom_type_description
_atom_type_scat_dispersion_real
_atom_type_scat_dispersion_imag
_atom_type_scat_source
C C 0.0033 0.0016 'International Tables Vol C Tables 4.2.6.8 and 6.1.1.4'
H H 0.0000 0.0000 'International Tables Vol C Tables 4.2.6.8 and 6.1.1.4'
N N 0.0061 0.0033 'International Tables Vol C Tables 4.2.6.8 and 6.1.1.4'
O O 0.0106 0.0060 'International Tables Vol C Tables 4.2.6.8 and 6.1.1.4'
S S 0.1246 0.1234 'International Tables Vol C Tables 4.2.6.8 and 6.1.1.4'
Ir Ir -1.4442 7.9887 'International Tables Vol C Tables 4.2.6.8 and 6.1.1.4'

loop_
_geom_angle_atom_site_label_1
_geom_angle_atom_site_label_2
_geom_angle_atom_site_label_3
_geom_angle
C6 C1 C2 120.0(5)
C6 C1 N6 120.0(4)
C2 C1 N6 120.0(5)
C1 C2 C3 118.5(6)
C1 C2 H2 120.8
C3 C2 H2 120.8
C4 C3 C2 120.2(6)
C4 C3 H3 119.9
C2 C3 H3 119.9
C3 C4 C5 121.6(6)
C3 C4 H4 119.2
C5 C4 H4 119.2
C4 C5 C6 118.5(7)
C4 C5 H5 120.8
C6 C5 H5 120.8
C1 C6 C5 121.3(6)
C1 C6 H6 119.3
C5 C6 H6 119.3
C12 C7 C8 120.4(5)
C12 C7 H7 119.8
C8 C7 H7 119.8
C9 C8 C7 120.2(5)
C9 C8 H8 119.9
C7 C8 H8 119.9
C8 C9 C10 119.4(5)
C8 C9 H9 120.3
C10 C9 H9 120.3
C11 C10 C9 120.6(6)
C11 C10 H10 119.7
C9 C10 H10 119.7
C10 C11 C12 120.1(5)
C10 C11 H11 119.9
C12 C11 H11 119.9
C7 C12 C11 119.2(4)
C7 C12 N6 120.9(4)
C11 C12 N6 119.9(4)
N5 C13 N6 115.8(4)
N5 C13 C16 121.1(3)
N6 C13 C16 123.0(4)
N5 C14 N4 125.6(3)
N5 C14 C21 121.2(3)
N4 C14 C21 113.1(3)
N4 C15 C20 119.8(3)
N4 C15 C16 121.2(3)
C20 C15 C16 118.9(3)
C17 C16 C15 118.9(4)
C17 C16 C13 124.7(4)
C15 C16 C13 116.4(3)
C18 C17 C16 121.4(4)
C18 C17 H17 119.3
C16 C17 H17 119.3
C17 C18 C19 119.5(4)
C17 C18 H18 120.2
C19 C18 H18 120.2
C20 C19 C18 121.0(4)
C20 C19 H19 119.5
C18 C19 H19 119.5
C19 C20 C15 120.3(4)
C19 C20 H20 119.8
C15 C20 H20 119.8
C22 C21 C14 118.7(3)
C22 C21 S1 114.5(3)
C14 C21 S1 126.8(3)
C21 C22 C23 109.8(4)
C21 C22 Ir1 113.1(3)
C23 C22 Ir1 136.2(3)
C24 C23 C22 112.6(4)
C24 C23 H23 123.7
C22 C23 H23 123.7
C23 C24 S1 114.2(3)
C23 C24 H24 122.9
S1 C24 H24 122.9
C30 C25 C26 118.5(7)
C30 C25 H25 120.8
C26 C25 H25 120.8
C27 C26 C25 122.0(6)
C27 C26 H26 119.0
C25 C26 H26 119.0
C26 C27 C28 120.5(7)
C26 C27 H27 119.8
C28 C27 H27 119.8
C27 C28 C29 119.0(7)
C27 C28 H28 120.5
C29 C28 H28 120.5
C30 C29 C28 121.7(6)
C30 C29 H29 119.2
C28 C29 H29 119.2
C29 C30 C25 118.3(6)
C29 C30 N3 119.8(5)
C25 C30 N3 121.9(6)
C36 C31 C32 114.6(9)
C36 C31 H31 122.7
C32 C31 H31 122.7
C33 C32 C31 119.5(9)
C33 C32 H32 120.3
C31 C32 H32 120.3
C34 C33 C32 125.0(10)
C34 C33 H33 117.5
C32 C33 H33 117.5
C33 C34 C35 114.7(10)
C33 C34 H34 122.7
C35 C34 H34 122.7
C36 C35 C34 124.4(8)
C36 C35 H35 117.8
C34 C35 H35 117.8
C35 C36 C31 121.4(7)
C35 C36 N3 120.4(6)
C31 C36 N3 118.3(8)
N2 C37 N3 116.2(4)
N2 C37 C40 121.4(4)
N3 C37 C40 122.4(4)
N2 C38 N1 125.6(4)
N2 C38 C45 121.4(4)
N1 C38 C45 112.8(3)
N1 C39 C44 119.4(3)
N1 C39 C40 122.4(4)
C44 C39 C40 118.2(4)
C39 C40 C41 119.2(4)
C39 C40 C37 115.4(4)
C41 C40 C37 125.4(4)
C42 C41 C40 120.7(4)
C42 C41 H41 119.6
C40 C41 H41 119.6
C41 C42 C43 120.3(5)
C41 C42 H42 119.9
C43 C42 H42 119.9
C44 C43 C42 119.8(5)
C44 C43 H43 120.1
C42 C43 H43 120.1
C43 C44 C39 121.4(4)
C43 C44 H44 119.3
C39 C44 H44 119.3
C46 C45 C38 118.4(4)
C46 C45 S2 114.6(3)
C38 C45 S2 127.0(3)
C45 C46 C47 109.4(4)
C45 C46 Ir1 114.4(3)
C47 C46 Ir1 136.1(3)
C48 C47 C46 113.3(4)
C48 C47 H47 123.4
C46 C47 H47 123.4
C47 C48 S2 113.8(4)
C47 C48 H48 123.1
S2 C48 H48 123.1
N7 C49 C50 123.0(4)
N7 C49 H49 118.5
C50 C49 H49 118.5
C51 C50 C49 118.8(4)
C51 C50 H50 120.6
C49 C50 H50 120.6
C50 C51 C52 118.8(5)
C50 C51 H51 120.6
C52 C51 H51 120.6
C51 C52 C53 119.5(5)
C51 C52 H52 120.3
C53 C52 H52 120.3
N7 C53 C52 122.1(4)
N7 C53 C54 116.3(4)
C52 C53 C54 121.5(4)
O2 C54 O1 126.3(4)
O2 C54 C53 118.2(4)
O1 C54 C53 115.5(4)
C46 Ir1 C22 95.28(16)
C46 Ir1 N4 95.70(14)
C22 Ir1 N4 79.70(13)
C46 Ir1 N1 79.68(14)
C22 Ir1 N1 94.40(13)
N4 Ir1 N1 172.21(12)
C46 Ir1 O1 173.83(13)
C22 Ir1 O1 90.22(14)
N4 Ir1 O1 82.51(11)
N1 Ir1 O1 102.73(11)
C46 Ir1 N7 98.31(14)
C22 Ir1 N7 165.79(15)
N4 Ir1 N7 102.98(12)
N1 Ir1 N7 83.99(12)
O1 Ir1 N7 76.44(11)
C38 N1 C39 115.6(3)
C38 N1 Ir1 113.9(3)
C39 N1 Ir1 130.5(3)
C37 N2 C38 119.4(4)
C49 N7 C53 117.8(4)
C49 N7 Ir1 127.8(3)
C53 N7 Ir1 113.7(2)
C37 N3 C36 118.7(4)
C37 N3 C30 123.0(4)
C36 N3 C30 115.4(4)
C14 N4 C15 116.1(3)
C14 N4 Ir1 113.5(2)
C15 N4 Ir1 130.3(2)
C13 N5 C14 118.5(3)
C13 N6 C12 120.2(4)
C13 N6 C1 120.7(4)
C12 N6 C1 117.1(3)
C54 O1 Ir1 117.5(2)
C24 S1 C21 88.9(2)
C48 S2 C45 88.9(2)

loop_
_geom_bond_atom_site_label_1
_geom_bond_atom_site_label_2
_geom_bond_distance
C1 C6 1.362(7)
C1 C2 1.381(6)
C1 N6 1.444(6)
C2 C3 1.388(8)
C2 H2 0.9300
C3 C4 1.348(10)
C3 H3 0.9300
C4 C5 1.366(9)
C4 H4 0.9300
C5 C6 1.367(7)
C5 H5 0.9300
C6 H6 0.9300
C7 C12 1.354(6)
C7 C8 1.376(6)
C7 H7 0.9300
C8 C9 1.353(7)
C8 H8 0.9300
C9 C10 1.363(8)
C9 H9 0.9300
C10 C11 1.360(7)
C10 H10 0.9300
C11 C12 1.372(7)
C11 H11 0.9300
C12 N6 1.443(5)
C13 N5 1.319(5)
C13 N6 1.385(5)
C13 C16 1.436(5)
C14 N5 1.345(5)
C14 N4 1.347(5)
C14 C21 1.424(5)
C15 N4 1.379(4)
C15 C20 1.400(5)
C15 C16 1.406(5)
C16 C17 1.393(5)
C17 C18 1.351(6)
C17 H17 0.9300
C18 C19 1.391(5)
C18 H18 0.9300
C19 C20 1.352(5)
C19 H19 0.9300
C20 H20 0.9300
C21 C22 1.363(5)
C21 S1 1.720(4)
C22 C23 1.424(5)
C22 Ir1 1.984(4)
C23 C24 1.341(6)
C23 H23 0.9300
C24 S1 1.708(4)
C24 H24 0.9300
C25 C30 1.381(7)
C25 C26 1.394(9)
C25 H25 0.9300
C26 C27 1.336(9)
C26 H26 0.9300
C27 C28 1.345(9)
C27 H27 0.9300
C28 C29 1.392(8)
C28 H28 0.9300
C29 C30 1.370(8)
C29 H29 0.9300
C30 N3 1.419(6)
C31 C36 1.394(9)
C31 C32 1.466(12)
C31 H31 0.9300
C32 C33 1.399(13)
C32 H32 0.9300
C33 C34 1.325(12)
C33 H33 0.9300
C34 C35 1.408(9)
C34 H34 0.9300
C35 C36 1.373(9)
C35 H35 0.9300
C36 N3 1.405(7)
C37 N2 1.299(5)
C37 N3 1.375(5)
C37 C40 1.439(6)
C38 N2 1.339(5)
C38 N1 1.351(5)
C38 C45 1.423(5)
C39 N1 1.368(5)
C39 C44 1.403(6)
C39 C40 1.406(5)
C40 C41 1.408(6)
C41 C42 1.340(7)
C41 H41 0.9300
C42 C43 1.412(6)
C42 H42 0.9300
C43 C44 1.348(6)
C43 H43 0.9300
C44 H44 0.9300
C45 C46 1.366(5)
C45 S2 1.722(4)
C46 C47 1.420(6)
C46 Ir1 1.963(4)
C47 C48 1.340(7)
C47 H47 0.9300
C48 S2 1.709(5)
C48 H48 0.9300
C49 N7 1.320(5)
C49 C50 1.383(6)
C49 H49 0.9300
C50 C51 1.351(7)
C50 H50 0.9300
C51 C52 1.365(6)
C51 H51 0.9300
C52 C53 1.375(6)
C52 H52 0.9300
C53 N7 1.329(5)
C53 C54 1.521(5)
C54 O2 1.212(5)
C54 O1 1.269(5)
Ir1 N4 2.084(3)
Ir1 N1 2.087(3)
Ir1 O1 2.138(3)
Ir1 N7 2.163(3)

loop_
_geom_torsion_atom_site_label_1
_geom_torsion_atom_site_label_2
_geom_torsion_atom_site_label_3
_geom_torsion_atom_site_label_4
_geom_torsion
C6 C1 C2 C3 -1.0(7)
N6 C1 C2 C3 179.6(4)
C1 C2 C3 C4 0.0(8)
C2 C3 C4 C5 0.6(10)
C3 C4 C5 C6 -0.2(9)
C2 C1 C6 C5 1.4(8)
N6 C1 C6 C5 -179.1(5)
C4 C5 C6 C1 -0.8(9)
C12 C7 C8 C9 -2.1(7)
C7 C8 C9 C10 0.9(9)
C8 C9 C10 C11 -0.2(10)
C9 C10 C11 C12 0.6(10)
C8 C7 C12 C11 2.5(7)
C8 C7 C12 N6 -174.8(4)
C10 C11 C12 C7 -1.8(8)
C10 C11 C12 N6 175.5(5)
N4 C15 C16 C17 175.8(4)
C20 C15 C16 C17 -0.4(6)
N4 C15 C16 C13 -0.3(6)
C20 C15 C16 C13 -176.5(4)
N5 C13 C16 C17 -167.4(4)
N6 C13 C16 C17 9.2(7)
N5 C13 C16 C15 8.4(6)
N6 C13 C16 C15 -175.0(4)
C15 C16 C17 C18 -0.7(7)
C13 C16 C17 C18 175.0(5)
C16 C17 C18 C19 1.2(7)
C17 C18 C19 C20 -0.5(7)
C18 C19 C20 C15 -0.6(7)
N4 C15 C20 C19 -175.2(4)
C16 C15 C20 C19 1.0(6)
N5 C14 C21 C22 -178.6(4)
N4 C14 C21 C22 1.8(6)
N5 C14 C21 S1 -0.5(6)
N4 C14 C21 S1 179.9(3)
C14 C21 C22 C23 177.9(4)
S1 C21 C22 C23 -0.4(5)
C14 C21 C22 Ir1 -11.6(5)
S1 C21 C22 Ir1 170.1(2)
C21 C22 C23 C24 0.6(6)
Ir1 C22 C23 C24 -166.8(4)
C22 C23 C24 S1 -0.5(6)
C30 C25 C26 C27 0.6(10)
C25 C26 C27 C28 -1.1(12)
C26 C27 C28 C29 -0.1(12)
C27 C28 C29 C30 1.9(10)
C28 C29 C30 C25 -2.4(9)
C28 C29 C30 N3 179.2(5)
C26 C25 C30 C29 1.2(8)
C26 C25 C30 N3 179.6(5)
C36 C31 C32 C33 -4.7(16)
C31 C32 C33 C34 9.8(19)
C32 C33 C34 C35 -8.3(16)
C33 C34 C35 C36 2.4(11)
C34 C35 C36 C31 1.9(11)
C34 C35 C36 N3 -177.6(6)
C32 C31 C36 C35 -0.6(12)
C32 C31 C36 N3 178.9(7)
N1 C39 C40 C41 -173.7(4)
C44 C39 C40 C41 6.8(7)
N1 C39 C40 C37 4.2(6)
C44 C39 C40 C37 -175.3(4)
N2 C37 C40 C39 -2.0(7)
N3 C37 C40 C39 178.9(4)
N2 C37 C40 C41 175.8(5)
N3 C37 C40 C41 -3.3(8)
C39 C40 C41 C42 -5.3(8)
C37 C40 C41 C42 177.0(5)
C40 C41 C42 C43 -1.0(10)
C41 C42 C43 C44 5.7(10)
C42 C43 C44 C39 -4.0(9)
N1 C39 C44 C43 178.3(5)
C40 C39 C44 C43 -2.2(7)
N2 C38 C45 C46 -175.6(4)
N1 C38 C45 C46 0.5(6)
N2 C38 C45 S2 0.7(6)
N1 C38 C45 S2 176.8(3)
C38 C45 C46 C47 176.0(4)
S2 C45 C46 C47 -0.7(5)
C38 C45 C46 Ir1 -7.1(5)
S2 C45 C46 Ir1 176.2(2)
C45 C46 C47 C48 0.5(6)
Ir1 C46 C47 C48 -175.4(4)
C46 C47 C48 S2 0.0(6)
N7 C49 C50 C51 -0.8(7)
C49 C50 C51 C52 0.8(7)
C50 C51 C52 C53 0.0(7)
C51 C52 C53 N7 -1.0(7)
C51 C52 C53 C54 -178.7(4)
N7 C53 C54 O2 174.5(4)
C52 C53 C54 O2 -7.6(6)
N7 C53 C54 O1 -6.5(5)
C52 C53 C54 O1 171.4(4)
C45 C46 Ir1 C22 101.2(3)
C47 C46 Ir1 C22 -83.1(5)
C45 C46 Ir1 N4 -178.7(3)
C47 C46 Ir1 N4 -2.9(5)
C45 C46 Ir1 N1 7.7(3)
C47 C46 Ir1 N1 -176.6(5)
C45 C46 Ir1 O1 -105.9(11)
C47 C46 Ir1 O1 69.9(13)
C45 C46 Ir1 N7 -74.6(3)
C47 C46 Ir1 N7 101.1(5)
C21 C22 Ir1 C46 106.8(3)
C23 C22 Ir1 C46 -86.1(5)
C21 C22 Ir1 N4 12.0(3)
C23 C22 Ir1 N4 179.1(5)
C21 C22 Ir1 N1 -173.1(3)
C23 C22 Ir1 N1 -6.1(5)
C21 C22 Ir1 O1 -70.4(3)
C23 C22 Ir1 O1 96.7(5)
C21 C22 Ir1 N7 -90.3(6)
C23 C22 Ir1 N7 76.8(7)
N2 C38 N1 C39 -0.1(6)
C45 C38 N1 C39 -176.0(4)
N2 C38 N1 Ir1 -178.2(3)
C45 C38 N1 Ir1 5.9(4)
C44 C39 N1 C38 176.2(4)
C40 C39 N1 C38 -3.2(6)
C44 C39 N1 Ir1 -6.1(6)
C40 C39 N1 Ir1 174.5(3)
C46 Ir1 N1 C38 -7.6(3)
C22 Ir1 N1 C38 -102.2(3)
N4 Ir1 N1 C38 -61.7(9)
O1 Ir1 N1 C38 166.6(3)
N7 Ir1 N1 C38 92.0(3)
C46 Ir1 N1 C39 174.7(4)
C22 Ir1 N1 C39 80.1(4)
N4 Ir1 N1 C39 120.5(8)
O1 Ir1 N1 C39 -11.1(4)
N7 Ir1 N1 C39 -85.7(4)
N3 C37 N2 C38 178.1(4)
C40 C37 N2 C38 -1.0(7)
N1 C38 N2 C37 2.2(6)
C45 C38 N2 C37 177.8(4)
C50 C49 N7 C53 -0.1(6)
C50 C49 N7 Ir1 169.8(3)
C52 C53 N7 C49 1.0(6)
C54 C53 N7 C49 178.9(3)
C52 C53 N7 Ir1 -170.3(3)
C54 C53 N7 Ir1 7.6(4)
C46 Ir1 N7 C49 8.0(4)
C22 Ir1 N7 C49 -154.8(5)
N4 Ir1 N7 C49 105.8(3)
N1 Ir1 N7 C49 -70.6(3)
O1 Ir1 N7 C49 -175.3(3)
C46 Ir1 N7 C53 178.3(3)
C22 Ir1 N7 C53 15.5(7)
N4 Ir1 N7 C53 -83.9(3)
N1 Ir1 N7 C53 99.6(3)
O1 Ir1 N7 C53 -5.0(3)
N2 C37 N3 C36 -14.8(7)
C40 C37 N3 C36 164.3(6)
N2 C37 N3 C30 144.9(5)
C40 C37 N3 C30 -35.9(7)
C35 C36 N3 C37 -56.4(8)
C31 C36 N3 C37 124.1(7)
C35 C36 N3 C30 142.4(6)
C31 C36 N3 C30 -37.1(9)
C29 C30 N3 C37 -44.7(7)
C25 C30 N3 C37 136.9(5)
C29 C30 N3 C36 115.6(6)
C25 C30 N3 C36 -62.7(7)
N5 C14 N4 C15 9.5(6)
C21 C14 N4 C15 -170.9(4)
N5 C14 N4 Ir1 -171.1(3)
C21 C14 N4 Ir1 8.5(4)
C20 C15 N4 C14 168.2(4)
C16 C15 N4 C14 -7.9(6)
C20 C15 N4 Ir1 -11.1(6)
C16 C15 N4 Ir1 172.8(3)
C46 Ir1 N4 C14 -105.8(3)
C22 Ir1 N4 C14 -11.5(3)
N1 Ir1 N4 C14 -52.6(10)
O1 Ir1 N4 C14 80.1(3)
N7 Ir1 N4 C14 154.3(3)
C46 Ir1 N4 C15 73.5(4)
C22 Ir1 N4 C15 167.8(4)
N1 Ir1 N4 C15 126.7(8)
O1 Ir1 N4 C15 -100.6(4)
N7 Ir1 N4 C15 -26.4(4)
N6 C13 N5 C14 175.6(4)
C16 C13 N5 C14 -7.6(6)
N4 C14 N5 C13 -1.7(6)
C21 C14 N5 C13 178.7(4)
N5 C13 N6 C12 20.9(6)
C16 C13 N6 C12 -155.8(4)
N5 C13 N6 C1 -142.7(4)
C16 C13 N6 C1 40.5(6)
C7 C12 N6 C13 -132.4(5)
C11 C12 N6 C13 50.3(6)
C7 C12 N6 C1 31.8(6)
C11 C12 N6 C1 -145.4(5)
C6 C1 N6 C13 42.7(6)
C2 C1 N6 C13 -137.8(5)
C6 C1 N6 C12 -121.5(5)
C2 C1 N6 C12 58.0(6)
O2 C54 O1 Ir1 -179.2(4)
C53 C54 O1 Ir1 1.9(5)
C46 Ir1 O1 C54 33.4(12)
C22 Ir1 O1 C54 -173.6(3)
N4 Ir1 O1 C54 106.8(3)
N1 Ir1 O1 C54 -79.0(3)
N7 Ir1 O1 C54 1.5(3)
C23 C24 S1 C21 0.2(4)
C22 C21 S1 C24 0.1(4)
C14 C21 S1 C24 -178.0(4)
C47 C48 S2 C45 -0.3(5)
C46 C45 S2 C48 0.6(4)
C38 C45 S2 C48 -175.8(4)

loop_
_platon_squeeze_void_nr
_platon_squeeze_void_average_x
_platon_squeeze_void_average_y
_platon_squeeze_void_average_z
_platon_squeeze_void_volume
_platon_squeeze_void_count_electrons
_platon_squeeze_void_content
1 0.144 -0.107 0.714 140 33 ' '
2 0.856 0.107 0.286 140 33 ' '
3 0.726 0.178 0.938 79 13 ' '
4 0.890 0.104 0.580 12 0 ' '
5 0.775 0.183 0.594 7 0 ' '
6 0.226 0.322 0.438 79 13 ' '
7 0.356 0.393 0.786 140 33 ' '
8 0.286 0.325 0.092 9 0 ' '
9 0.402 0.404 0.079 11 0 ' '
10 0.644 0.607 0.214 140 32 ' '
11 0.774 0.678 0.562 79 13 ' '
12 0.609 0.604 0.920 12 0 ' '
13 0.725 0.683 0.906 7 0 ' '
14 0.274 0.822 0.062 80 13 ' '
15 0.214 0.825 0.408 9 0 ' '
16 0.097 0.904 0.421 10 0 ' '
